data_7024070
loop_
_publ_author_name
'Dean, Rebecca K.'
'Granville, Stephanie L.'
'Dawe, Louise N.'
'Decken, Andreas'
'Hattenhauer, Karen M.'
'Kozak, Christopher M.'

_publ_section_title
;
 Structure and magnetic behaviour of mono- and bimetallic chromium(III)
 complexes of amine-bis(phenolate) ligands.
;
_journal_issue 2
_journal_name_full 'Dalton transactions (Cambridge, England : 2003)'
_journal_page_first 548
_journal_page_last 559
_journal_paper_doi 10.1039/b910254j
_journal_volume 39
_journal_year 2010
_chemical_formula_moiety '[(C35 H53 O3 N1) Li2]2'
_chemical_formula_sum 'C70 H106 Li4 N2 O6'
_chemical_formula_weight 1099.38
_chemical_name_systematic
;
?
;
_space_group_IT_number 15
_symmetry_cell_setting monoclinic
_symmetry_Int_Tables_number 15
_symmetry_space_group_name_Hall '-C 2yc'
_symmetry_space_group_name_H-M 'C 1 2/c 1'
_atom_sites_solution_hydrogens geom
_atom_sites_solution_primary direct
_atom_sites_solution_secondary difmap
_audit_creation_method SHELXL-97
_cell_angle_alpha 90.00
_cell_angle_beta 92.989(5)
_cell_angle_gamma 90.00
_cell_formula_units_Z 4
_cell_length_a 16.331(4)
_cell_length_b 14.455(4)
_cell_length_c 28.696(7)
_cell_measurement_reflns_used 12452
_cell_measurement_temperature 123(2)
_cell_measurement_theta_max 30.6400
_cell_measurement_theta_min 2.7955
_cell_volume 6765(3)
_computing_cell_refinement 'CrystalClear (Rigaku/MSC Inc., 2005)'
_computing_data_collection 'CrystalClear (Rigaku/MSC Inc., 2005)'
_computing_data_reduction 'CrystalClear (Rigaku/MSC Inc., 2005)'
_computing_molecular_graphics 'CrystalStructure3.7.0(Rigaku/MSC Inc.,2005)'
_computing_publication_material 'CrystalStructure3.7.0(Rigaku/MSC Inc.,2005)'
_computing_structure_refinement 'SHELXL-97 (Sheldrick, 1997)'
_computing_structure_solution 'SHELXS-97 (Sheldrick, 1990)'
_diffrn_ambient_temperature 123(2)
_diffrn_detector_area_resol_mean 14.63
_diffrn_measured_fraction_theta_full 0.998
_diffrn_measured_fraction_theta_max 0.998
_diffrn_measurement_device_type 'Rigaku Saturn'
_diffrn_measurement_method \w
_diffrn_radiation_monochromator 'Rigaku SHINE'
_diffrn_radiation_source 'fine-focus sealed tube'
_diffrn_radiation_type MoK\a
_diffrn_radiation_wavelength 0.71075
_diffrn_reflns_av_R_equivalents 0.0711
_diffrn_reflns_av_sigmaI/netI 0.0418
_diffrn_reflns_limit_h_max 20
_diffrn_reflns_limit_h_min -20
_diffrn_reflns_limit_k_max 18
_diffrn_reflns_limit_k_min -18
_diffrn_reflns_limit_l_max 35
_diffrn_reflns_limit_l_min -35
_diffrn_reflns_number 44372
_diffrn_reflns_theta_full 26.50
_diffrn_reflns_theta_max 26.50
_diffrn_reflns_theta_min 2.80
_exptl_absorpt_coefficient_mu 0.066
_exptl_absorpt_correction_T_max 0.9970
_exptl_absorpt_correction_T_min 0.9928
_exptl_absorpt_correction_type numerical
_exptl_absorpt_process_details '(T. Higashi, 2000)'
_exptl_crystal_colour Colorless
_exptl_crystal_density_diffrn 1.079
_exptl_crystal_density_method 'not measured'
_exptl_crystal_description Prism
_exptl_crystal_F_000 2400
_exptl_crystal_size_max 0.14
_exptl_crystal_size_mid 0.13
_exptl_crystal_size_min 0.07
_refine_diff_density_max 0.293
_refine_diff_density_min -0.625
_refine_diff_density_rms 0.048
_refine_ls_extinction_method none
_refine_ls_goodness_of_fit_ref 1.217
_refine_ls_hydrogen_treatment constr
_refine_ls_matrix_type full
_refine_ls_number_parameters 389
_refine_ls_number_reflns 6994
_refine_ls_number_restraints 0
_refine_ls_restrained_S_all 1.217
_refine_ls_R_factor_all 0.0992
_refine_ls_R_factor_gt 0.0905
_refine_ls_shift/su_max 0.000
_refine_ls_shift/su_mean 0.000
_refine_ls_structure_factor_coef Fsqd
_refine_ls_weighting_details 'calc w=1/[\s^2^(Fo^2^)+(0.0563P)^2^+10.8979P] where P=(Fo^2^+2Fc^2^)/3'
_refine_ls_weighting_scheme calc
_refine_ls_wR_factor_gt 0.1894
_refine_ls_wR_factor_ref 0.1952
_reflns_number_gt 6423
_reflns_number_total 6994
_reflns_threshold_expression >2sigma(I)
_cod_data_source_file b910254j.txt
_cod_data_source_block cmpd_2
_cod_depositor_comments
;
The following automatic conversions were performed:

'_exptl_absorpt_correction_type' value 'Numerical' changed to
'numerical' according to
/home/saulius/struct/CIF-dictionaries/cif_core.dic dictionary named
'cif_core.dic' version 2.4.2 from 2011-04-26.

Automatic conversion script
Id: cif_fix_values 1891 2012-01-12 08:04:46Z andrius 
;
_cod_database_code 7024070

loop_
_symmetry_equiv_pos_as_xyz
'x, y, z'
'-x, y, -z+1/2'
'x+1/2, y+1/2, z'
'-x+1/2, y+1/2, -z+1/2'
'-x, -y, -z'
'x, -y, z-1/2'
'-x+1/2, -y+1/2, -z'
'x+1/2, -y+1/2, z-1/2'

loop_
_atom_site_label
_atom_site_type_symbol
_atom_site_fract_x
_atom_site_fract_y
_atom_site_fract_z
_atom_site_U_iso_or_equiv
_atom_site_adp_type
_atom_site_occupancy
_atom_site_symmetry_multiplicity
_atom_site_calc_flag
_atom_site_refinement_flags
O1 O 0.37966(10) 0.81557(12) 0.17357(6) 0.0324(4) Uani 1 1 d .
O2 O 0.50692(13) 0.76959(13) 0.08674(6) 0.0462(5) Uani 1 1 d .
O3 O 0.54735(9) 0.76855(11) 0.20776(6) 0.0287(4) Uani 1 1 d .
N1 N 0.52095(11) 0.92553(14) 0.14018(7) 0.0297(5) Uani 1 1 d .
C1 C 0.33791(14) 0.86306(17) 0.14040(8) 0.0289(5) Uani 1 1 d .
C2 C 0.26118(14) 0.83246(18) 0.12047(9) 0.0323(5) Uani 1 1 d .
C3 C 0.22124(15) 0.74389(19) 0.13756(10) 0.0372(6) Uani 1 1 d .
C4 C 0.27782(17) 0.66063(19) 0.12918(10) 0.0413(6) Uani 1 1 d .
H1 H 0.2845 0.6535 0.0956 0.050 Uiso 1 1 calc R
H2 H 0.2534 0.6043 0.1415 0.050 Uiso 1 1 calc R
H3 H 0.3315 0.6713 0.1451 0.050 Uiso 1 1 calc R
C5 C 0.20367(16) 0.7527(2) 0.18954(10) 0.0422(7) Uani 1 1 d .
H4 H 0.2529 0.7750 0.2070 0.051 Uiso 1 1 calc R
H5 H 0.1882 0.6921 0.2016 0.051 Uiso 1 1 calc R
H6 H 0.1587 0.7966 0.1931 0.051 Uiso 1 1 calc R
C6 C 0.13918(18) 0.7230(2) 0.11133(12) 0.0521(8) Uani 1 1 d .
H7 H 0.1129 0.6703 0.1260 0.063 Uiso 1 1 calc R
H8 H 0.1487 0.7079 0.0788 0.063 Uiso 1 1 calc R
H9 H 0.1034 0.7773 0.1124 0.063 Uiso 1 1 calc R
C7 C 0.22323(15) 0.88573(18) 0.08466(9) 0.0352(6) Uani 1 1 d .
H10 H 0.1721 0.8649 0.0712 0.042 Uiso 1 1 calc R
C8 C 0.25583(15) 0.96742(18) 0.06757(9) 0.0338(5) Uani 1 1 d .
C9 C 0.21527(18) 1.0202(2) 0.02602(10) 0.0425(7) Uani 1 1 d .
C10 C 0.1267(2) 0.9902(2) 0.01553(13) 0.0661(10) Uani 1 1 d .
H11 H 0.1253 0.9247 0.0067 0.079 Uiso 1 1 calc R
H12 H 0.1025 1.0274 -0.0102 0.079 Uiso 1 1 calc R
H13 H 0.0952 0.9992 0.0433 0.079 Uiso 1 1 calc R
C11 C 0.2150(2) 1.1244(2) 0.03590(11) 0.0523(8) Uani 1 1 d .
H14 H 0.1916 1.1358 0.0661 0.063 Uiso 1 1 calc R
H15 H 0.1818 1.1561 0.0113 0.063 Uiso 1 1 calc R
H16 H 0.2713 1.1480 0.0365 0.063 Uiso 1 1 calc R
C12 C 0.2651(3) 1.0023(3) -0.01680(11) 0.0712(11) Uani 1 1 d .
H17 H 0.2377 1.0315 -0.0442 0.085 Uiso 1 1 calc R
H18 H 0.2693 0.9355 -0.0220 0.085 Uiso 1 1 calc R
H19 H 0.3202 1.0286 -0.0115 0.085 Uiso 1 1 calc R
C13 C 0.33042(15) 0.99615(18) 0.08815(9) 0.0329(5) Uani 1 1 d .
H20 H 0.3546 1.0513 0.0772 0.039 Uiso 1 1 calc R
C14 C 0.37093(14) 0.94735(17) 0.12415(8) 0.0299(5) Uani 1 1 d .
C15 C 0.44845(14) 0.98445(17) 0.14758(9) 0.0314(5) Uani 1 1 d .
H21 H 0.4587 1.0473 0.1355 0.038 Uiso 1 1 calc R
H22 H 0.4411 0.9898 0.1815 0.038 Uiso 1 1 calc R
C16 C 0.54674(16) 0.92901(19) 0.09161(9) 0.0386(6) Uani 1 1 d .
H23 H 0.4982 0.9523 0.0734 0.046 Uiso 1 1 d .
H24 H 0.5892 0.9743 0.0878 0.046 Uiso 1 1 d .
C17 C 0.5689(3) 0.8401(3) 0.07169(15) 0.0378(10) Uani 0.60 1 d P
H25 H 0.6260 0.8293 0.0814 0.046 Uiso 0.60 1 d P
C18 C 0.5486(3) 0.8334(3) 0.01663(11) 0.0645(10) Uani 1 1 d .
H26 H 0.6016 0.8037 0.0111 0.076 Uiso 1 1 d .
H27 H 0.5196 0.8720 -0.0076 0.076 Uiso 0.60 1 d P
H27A H 0.5701 0.8933 0.0099 0.076 Uiso 0.40 1 d P
C19 C 0.4974(4) 0.7397(6) 0.00643(19) 0.0653(17) Uani 0.60 1 d P
H28 H 0.5360 0.6960 -0.0089 0.075 Uiso 0.60 1 d P
H29 H 0.4540 0.7511 -0.0179 0.076 Uiso 1 1 d .
C20 C 0.4703(3) 0.7175(4) 0.05043(13) 0.0998(18) Uani 1 1 d .
H30 H 0.5018 0.6634 0.0549 0.114 Uiso 1 1 d .
H31 H 0.4109 0.7136 0.0578 0.114 Uiso 1 1 d .
C21 C 0.58893(14) 0.94430(17) 0.17519(9) 0.0328(5) Uani 1 1 d .
H32 H 0.5663 0.9530 0.2062 0.039 Uiso 1 1 calc R
H33 H 0.6170 1.0022 0.1669 0.039 Uiso 1 1 calc R
C22 C 0.65003(14) 0.86628(17) 0.17768(8) 0.0293(5) Uani 1 1 d .
C23 C 0.72992(14) 0.88025(18) 0.16427(8) 0.0314(5) Uani 1 1 d .
H34 H 0.7459 0.9403 0.1548 0.038 Uiso 1 1 calc R
C24 C 0.78687(14) 0.80893(18) 0.16432(8) 0.0306(5) Uani 1 1 d .
C25 C 0.87550(14) 0.82246(18) 0.15038(9) 0.0322(5) Uani 1 1 d .
C26 C 0.89369(16) 0.92244(19) 0.13656(10) 0.0403(6) Uani 1 1 d .
H35 H 0.8889 0.9629 0.1637 0.048 Uiso 1 1 calc R
H36 H 0.8543 0.9420 0.1115 0.048 Uiso 1 1 calc R
H37 H 0.9494 0.9264 0.1256 0.048 Uiso 1 1 calc R
C27 C 0.89171(16) 0.7607(2) 0.10846(10) 0.0429(7) Uani 1 1 d .
H38 H 0.8575 0.7811 0.0813 0.052 Uiso 1 1 calc R
H39 H 0.8783 0.6964 0.1158 0.052 Uiso 1 1 calc R
H40 H 0.9497 0.7649 0.1014 0.052 Uiso 1 1 calc R
C28 C 0.93419(16) 0.7964(3) 0.19173(11) 0.0521(8) Uani 1 1 d .
H41 H 0.9908 0.8081 0.1836 0.063 Uiso 1 1 calc R
H42 H 0.9276 0.7307 0.1991 0.063 Uiso 1 1 calc R
H43 H 0.9216 0.8338 0.2190 0.063 Uiso 1 1 calc R
C29 C 0.75936(14) 0.72198(17) 0.17745(8) 0.0302(5) Uani 1 1 d .
H44 H 0.7969 0.6719 0.1767 0.036 Uiso 1 1 calc R
C30 C 0.68009(14) 0.70305(17) 0.19173(8) 0.0288(5) Uani 1 1 d .
C31 C 0.65470(15) 0.60347(17) 0.20403(9) 0.0327(6) Uani 1 1 d .
C32 C 0.72683(18) 0.5359(2) 0.20334(12) 0.0492(8) Uani 1 1 d .
H45 H 0.7468 0.5329 0.1718 0.059 Uiso 1 1 calc R
H46 H 0.7088 0.4743 0.2127 0.059 Uiso 1 1 calc R
H47 H 0.7711 0.5572 0.2251 0.059 Uiso 1 1 calc R
C33 C 0.62172(17) 0.59769(19) 0.25316(9) 0.0386(6) Uani 1 1 d .
H48 H 0.6626 0.6229 0.2760 0.046 Uiso 1 1 calc R
H49 H 0.6107 0.5329 0.2608 0.046 Uiso 1 1 calc R
H50 H 0.5709 0.6336 0.2541 0.046 Uiso 1 1 calc R
C34 C 0.58820(19) 0.5696(2) 0.16831(10) 0.0463(7) Uani 1 1 d .
H51 H 0.5678 0.5092 0.1781 0.056 Uiso 1 1 calc R
H52 H 0.6114 0.5637 0.1376 0.056 Uiso 1 1 calc R
H53 H 0.5429 0.6141 0.1664 0.056 Uiso 1 1 calc R
C35 C 0.62454(13) 0.77817(17) 0.19287(8) 0.0277(5) Uani 1 1 d .
C17A C 0.4997(4) 0.8558(5) 0.0594(2) 0.0353(14) Uani 0.40 1 d P
H25A H 0.4411 0.8757 0.0574 0.043 Uiso 0.40 1 d P
C19A C 0.4694(6) 0.8033(8) 0.0115(3) 0.064(3) Uani 0.40 1 d P
H28A H 0.4262 0.8364 0.0143 0.076 Uiso 0.40 1 d P
Li1 Li 0.4841(3) 0.7937(3) 0.15050(14) 0.0338(9) Uani 1 1 d .
Li2 Li 0.4345(3) 0.7816(3) 0.22645(15) 0.0399(10) Uani 1 1 d .

loop_
_atom_site_aniso_label
_atom_site_aniso_U_11
_atom_site_aniso_U_22
_atom_site_aniso_U_33
_atom_site_aniso_U_23
_atom_site_aniso_U_13
_atom_site_aniso_U_12
O1 0.0243(8) 0.0393(10) 0.0334(9) 0.0045(8) 0.0001(7) 0.0003(7)
O2 0.0690(14) 0.0389(11) 0.0314(10) -0.0038(8) 0.0092(9) -0.0043(10)
O3 0.0231(8) 0.0350(9) 0.0285(8) 0.0015(7) 0.0056(6) 0.0003(7)
N1 0.0230(9) 0.0321(11) 0.0344(11) 0.0005(9) 0.0052(8) 0.0013(8)
C1 0.0247(11) 0.0343(13) 0.0282(12) -0.0017(10) 0.0048(9) 0.0038(10)
C2 0.0269(12) 0.0365(13) 0.0338(13) 0.0006(11) 0.0029(10) 0.0015(10)
C3 0.0284(12) 0.0387(14) 0.0444(15) 0.0028(12) -0.0009(11) -0.0033(11)
C4 0.0446(15) 0.0353(14) 0.0435(15) 0.0027(12) -0.0025(12) -0.0024(12)
C5 0.0323(13) 0.0459(16) 0.0490(17) 0.0084(13) 0.0084(12) -0.0009(12)
C6 0.0374(15) 0.0512(18) 0.066(2) 0.0137(15) -0.0098(14) -0.0110(13)
C7 0.0298(12) 0.0391(14) 0.0361(13) -0.0021(11) -0.0046(10) -0.0019(11)
C8 0.0335(13) 0.0361(13) 0.0315(13) -0.0011(11) -0.0014(10) 0.0008(11)
C9 0.0468(16) 0.0429(16) 0.0368(14) 0.0043(12) -0.0066(12) 0.0003(13)
C10 0.062(2) 0.060(2) 0.073(2) 0.0221(18) -0.0340(18) -0.0064(17)
C11 0.0569(19) 0.0455(17) 0.0525(18) 0.0108(14) -0.0145(15) 0.0017(14)
C12 0.090(3) 0.086(3) 0.0369(17) 0.0015(17) -0.0042(17) 0.017(2)
C13 0.0322(12) 0.0315(13) 0.0351(13) -0.0006(10) 0.0029(10) 0.0009(10)
C14 0.0250(11) 0.0333(13) 0.0317(12) -0.0036(10) 0.0038(9) 0.0038(10)
C15 0.0256(11) 0.0311(13) 0.0375(13) -0.0022(10) 0.0020(10) 0.0022(10)
C16 0.0334(13) 0.0464(16) 0.0366(14) 0.0064(12) 0.0076(11) -0.0039(12)
C17 0.033(2) 0.047(3) 0.034(2) 0.002(2) 0.0060(18) 0.0023(19)
C18 0.094(3) 0.065(2) 0.0367(16) 0.0069(15) 0.0250(17) 0.020(2)
C19 0.053(3) 0.109(6) 0.033(3) 0.004(3) -0.005(2) -0.010(4)
C20 0.092(3) 0.167(5) 0.042(2) -0.027(3) 0.011(2) -0.058(3)
C21 0.0249(11) 0.0331(13) 0.0404(14) -0.0013(11) 0.0028(10) -0.0025(10)
C22 0.0244(11) 0.0320(13) 0.0314(12) -0.0006(10) 0.0026(9) -0.0003(9)
C23 0.0260(11) 0.0331(13) 0.0352(13) 0.0005(10) 0.0022(10) -0.0039(10)
C24 0.0245(11) 0.0391(14) 0.0283(12) -0.0013(10) 0.0020(9) -0.0020(10)
C25 0.0233(11) 0.0405(14) 0.0334(13) -0.0010(11) 0.0059(10) -0.0014(10)
C26 0.0295(13) 0.0451(16) 0.0472(16) -0.0049(12) 0.0092(11) -0.0071(11)
C27 0.0323(13) 0.0491(16) 0.0487(16) -0.0084(13) 0.0141(12) -0.0047(12)
C28 0.0266(13) 0.079(2) 0.0510(18) 0.0086(16) 0.0011(12) -0.0008(14)
C29 0.0266(11) 0.0349(13) 0.0292(12) -0.0029(10) 0.0036(9) 0.0040(10)
C30 0.0272(11) 0.0337(13) 0.0259(11) -0.0021(10) 0.0044(9) -0.0009(10)
C31 0.0306(12) 0.0330(13) 0.0354(13) 0.0012(10) 0.0093(10) 0.0011(10)
C32 0.0458(16) 0.0357(15) 0.068(2) 0.0068(14) 0.0236(15) 0.0059(13)
C33 0.0403(14) 0.0386(14) 0.0376(14) 0.0050(12) 0.0101(11) -0.0010(12)
C34 0.0573(18) 0.0395(16) 0.0423(16) -0.0059(13) 0.0047(13) -0.0095(13)
C35 0.0226(11) 0.0360(13) 0.0249(11) -0.0027(10) 0.0045(9) -0.0014(9)
C17A 0.037(3) 0.040(4) 0.029(3) 0.003(3) 0.003(3) 0.003(3)
C19A 0.049(5) 0.093(7) 0.048(5) -0.025(5) -0.010(4) 0.012(5)
Li1 0.032(2) 0.039(2) 0.031(2) -0.0002(18) 0.0037(17) -0.0018(18)
Li2 0.028(2) 0.059(3) 0.034(2) 0.005(2) 0.0051(18) 0.002(2)

loop_
_atom_type_symbol
_atom_type_description
_atom_type_scat_dispersion_real
_atom_type_scat_dispersion_imag
_atom_type_scat_source
C C 0.0033 0.0016 'International Tables Vol C Tables 4.2.6.8 and 6.1.1.4'
H H 0.0000 0.0000 'International Tables Vol C Tables 4.2.6.8 and 6.1.1.4'
Li Li -0.0003 0.0001 'International Tables Vol C Tables 4.2.6.8 and 6.1.1.4'
N N 0.0061 0.0033 'International Tables Vol C Tables 4.2.6.8 and 6.1.1.4'
O O 0.0106 0.0060 'International Tables Vol C Tables 4.2.6.8 and 6.1.1.4'

loop_
_geom_angle_atom_site_label_1
_geom_angle_atom_site_label_2
_geom_angle_atom_site_label_3
_geom_angle
_geom_angle_site_symmetry_1
_geom_angle_site_symmetry_3
C1 O1 Li2 164.2(2) . .
C1 O1 Li1 105.90(19) . .
Li2 O1 Li1 80.20(19) . .
C20 O2 C17A 92.2(4) . .
C20 O2 C17 114.6(3) . .
C17A O2 C17 46.8(3) . .
C20 O2 Li1 135.6(3) . .
C17A O2 Li1 109.9(3) . .
C17 O2 Li1 108.4(2) . .
C35 O3 Li2 101.70(18) . 2_655
C35 O3 Li1 100.18(18) . .
Li2 O3 Li1 151.0(2) 2_655 .
C35 O3 Li2 168.4(2) . .
Li2 O3 Li2 79.5(2) 2_655 .
Li1 O3 Li2 75.26(19) . .
C16 N1 C15 112.62(19) . .
C16 N1 C21 113.12(18) . .
C15 N1 C21 111.90(19) . .
C16 N1 Li1 105.75(19) . .
C15 N1 Li1 105.93(18) . .
C21 N1 Li1 106.88(19) . .
O1 C1 C2 122.3(2) . .
O1 C1 C14 119.2(2) . .
C2 C1 C14 118.5(2) . .
O1 C1 Li1 44.49(13) . .
C2 C1 Li1 135.4(2) . .
C14 C1 Li1 90.31(17) . .
C7 C2 C1 118.1(2) . .
C7 C2 C3 121.0(2) . .
C1 C2 C3 120.9(2) . .
C2 C3 C6 112.6(2) . .
C2 C3 C5 110.2(2) . .
C6 C3 C5 106.9(2) . .
C2 C3 C4 109.5(2) . .
C6 C3 C4 106.5(2) . .
C5 C3 C4 111.0(2) . .
C3 C4 H1 109.5 . .
C3 C4 H2 109.5 . .
H1 C4 H2 109.5 . .
C3 C4 H3 109.5 . .
H1 C4 H3 109.5 . .
H2 C4 H3 109.5 . .
C3 C5 H4 109.5 . .
C3 C5 H5 109.5 . .
H4 C5 H5 109.5 . .
C3 C5 H6 109.5 . .
H4 C5 H6 109.5 . .
H5 C5 H6 109.5 . .
C3 C6 H7 109.5 . .
C3 C6 H8 109.5 . .
H7 C6 H8 109.5 . .
C3 C6 H9 109.5 . .
H7 C6 H9 109.5 . .
H8 C6 H9 109.5 . .
C8 C7 C2 124.1(2) . .
C8 C7 H10 118.0 . .
C2 C7 H10 118.0 . .
C13 C8 C7 116.5(2) . .
C13 C8 C9 121.0(2) . .
C7 C8 C9 122.4(2) . .
C10 C9 C12 109.4(3) . .
C10 C9 C11 107.7(3) . .
C12 C9 C11 108.7(3) . .
C10 C9 C8 112.2(2) . .
C12 C9 C8 108.3(2) . .
C11 C9 C8 110.5(2) . .
C9 C10 H11 109.5 . .
C9 C10 H12 109.5 . .
H11 C10 H12 109.5 . .
C9 C10 H13 109.5 . .
H11 C10 H13 109.5 . .
H12 C10 H13 109.5 . .
C9 C11 H14 109.5 . .
C9 C11 H15 109.5 . .
H14 C11 H15 109.5 . .
C9 C11 H16 109.5 . .
H14 C11 H16 109.5 . .
H15 C11 H16 109.5 . .
C9 C12 H17 109.5 . .
C9 C12 H18 109.5 . .
H17 C12 H18 109.5 . .
C9 C12 H19 109.5 . .
H17 C12 H19 109.5 . .
H18 C12 H19 109.5 . .
C8 C13 C14 122.5(2) . .
C8 C13 H20 118.8 . .
C14 C13 H20 118.8 . .
C13 C14 C1 120.3(2) . .
C13 C14 C15 120.6(2) . .
C1 C14 C15 119.0(2) . .
N1 C15 C14 113.1(2) . .
N1 C15 H21 109.0 . .
C14 C15 H21 109.0 . .
N1 C15 H22 109.0 . .
C14 C15 H22 109.0 . .
H21 C15 H22 107.8 . .
C17 C16 N1 115.4(3) . .
C17 C16 C17A 45.8(3) . .
N1 C16 C17A 112.0(3) . .
C17 C16 H23 107.6 . .
N1 C16 H23 104.5 . .
C17A C16 H23 64.2 . .
C17 C16 H24 111.0 . .
N1 C16 H24 111.9 . .
C17A C16 H24 136.0 . .
H23 C16 H24 105.7 . .
C17A C17 C16 72.4(4) . .
C17A C17 O2 64.7(4) . .
C16 C17 O2 107.3(3) . .
C17A C17 C18 64.8(4) . .
C16 C17 C18 113.4(3) . .
O2 C17 C18 97.7(3) . .
C17A C17 H25 178.2 . .
C16 C17 H25 106.4 . .
O2 C17 H25 117.1 . .
C18 C17 H25 114.8 . .
C19A C18 C17A 67.9(5) . .
C19A C18 C17 105.8(5) . .
C17A C18 C17 44.5(3) . .
C19A C18 C19 39.8(5) . .
C17A C18 C19 92.0(4) . .
C17 C18 C19 108.0(3) . .
C19A C18 H26 132.7 . .
C17A C18 H26 136.0 . .
C17 C18 H26 92.8 . .
C19 C18 H26 93.3 . .
C19A C18 H27 71.9 . .
C17A C18 H27 101.1 . .
C17 C18 H27 136.4 . .
C19 C18 H27 97.0 . .
H26 C18 H27 121.4 . .
C19A C18 H27A 128.4 . .
C17A C18 H27A 100.5 . .
C17 C18 H27A 94.8 . .
C19 C18 H27A 156.4 . .
H26 C18 H27A 91.5 . .
H27 C18 H27A 61.1 . .
C19A C19 C20 85.2(8) . .
C19A C19 C18 57.3(7) . .
C20 C19 C18 102.4(5) . .
C19A C19 H28 154.6 . .
C20 C19 H28 118.9 . .
C18 C19 H28 105.9 . .
C19A C19 H29 69.3 . .
C20 C19 H29 115.5 . .
C18 C19 H29 109.7 . .
H28 C19 H29 103.9 . .
C19A C19 H29 69.3 . .
C20 C19 H29 115.5 . .
C18 C19 H29 109.7 . .
H28 C19 H29 103.9 . .
H29 C19 H29 0.0 . .
O2 C20 C19 114.1(4) . .
O2 C20 C19A 95.0(4) . .
C19 C20 C19A 38.3(4) . .
O2 C20 H30 97.8 . .
C19 C20 H30 96.8 . .
C19A C20 H30 134.0 . .
O2 C20 H31 104.7 . .
C19 C20 H31 123.9 . .
C19A C20 H31 102.0 . .
H30 C20 H31 116.8 . .
N1 C21 C22 111.5(2) . .
N1 C21 H32 109.3 . .
C22 C21 H32 109.3 . .
N1 C21 H33 109.3 . .
C22 C21 H33 109.3 . .
H32 C21 H33 108.0 . .
C23 C22 C35 120.6(2) . .
C23 C22 C21 120.4(2) . .
C35 C22 C21 118.9(2) . .
C24 C23 C22 121.9(2) . .
C24 C23 H34 119.0 . .
C22 C23 H34 119.0 . .
C23 C24 C29 116.4(2) . .
C23 C24 C25 123.1(2) . .
C29 C24 C25 120.5(2) . .
C26 C25 C27 107.6(2) . .
C26 C25 C28 108.1(2) . .
C27 C25 C28 109.7(2) . .
C26 C25 C24 112.7(2) . .
C27 C25 C24 109.5(2) . .
C28 C25 C24 109.1(2) . .
C25 C26 H35 109.5 . .
C25 C26 H36 109.5 . .
H35 C26 H36 109.5 . .
C25 C26 H37 109.5 . .
H35 C26 H37 109.5 . .
H36 C26 H37 109.5 . .
C25 C27 H38 109.5 . .
C25 C27 H39 109.5 . .
H38 C27 H39 109.5 . .
C25 C27 H40 109.5 . .
H38 C27 H40 109.5 . .
H39 C27 H40 109.5 . .
C25 C28 H41 109.5 . .
C25 C28 H42 109.5 . .
H41 C28 H42 109.5 . .
C25 C28 H43 109.5 . .
H41 C28 H43 109.5 . .
H42 C28 H43 109.5 . .
C24 C29 C30 124.7(2) . .
C24 C29 H44 117.6 . .
C30 C29 H44 117.6 . .
C29 C30 C35 117.3(2) . .
C29 C30 C31 120.7(2) . .
C35 C30 C31 122.0(2) . .
C32 C31 C34 107.8(2) . .
C32 C31 C33 106.5(2) . .
C34 C31 C33 109.0(2) . .
C32 C31 C30 112.1(2) . .
C34 C31 C30 109.5(2) . .
C33 C31 C30 111.8(2) . .
C31 C32 H45 109.5 . .
C31 C32 H46 109.5 . .
H45 C32 H46 109.5 . .
C31 C32 H47 109.5 . .
H45 C32 H47 109.5 . .
H46 C32 H47 109.5 . .
C31 C33 H48 109.5 . .
C31 C33 H49 109.5 . .
H48 C33 H49 109.5 . .
C31 C33 H50 109.5 . .
H48 C33 H50 109.5 . .
H49 C33 H50 109.5 . .
C31 C34 H51 109.5 . .
C31 C34 H52 109.5 . .
H51 C34 H52 109.5 . .
C31 C34 H53 109.5 . .
H51 C34 H53 109.5 . .
H52 C34 H53 109.5 . .
O3 C35 C22 118.8(2) . .
O3 C35 C30 122.3(2) . .
C22 C35 C30 118.9(2) . .
O3 C35 Li1 48.15(14) . .
C22 C35 Li1 92.62(18) . .
C30 C35 Li1 128.15(19) . .
O3 C35 Li2 46.90(14) . 2_655
C22 C35 Li2 113.13(19) . 2_655
C30 C35 Li2 107.95(19) . 2_655
Li1 C35 Li2 93.32(15) . 2_655
C17 C17A O2 68.4(4) . .
C17 C17A C18 70.7(4) . .
O2 C17A C18 102.5(4) . .
C17 C17A C16 61.8(4) . .
O2 C17A C16 103.4(4) . .
C18 C17A C16 110.6(4) . .
C17 C17A C19A 113.9(6) . .
O2 C17A C19A 93.9(6) . .
C18 C17A C19A 51.1(4) . .
C16 C17A C19A 157.8(6) . .
C17 C17A Li1 78.0(4) . .
O2 C17A Li1 40.3(2) . .
C18 C17A Li1 139.4(4) . .
C16 C17A Li1 74.5(3) . .
C19A C17A Li1 127.2(5) . .
C17 C17A H23 97.4 . .
O2 C17A H23 131.8 . .
C18 C17A H23 116.2 . .
C16 C17A H23 37.6 . .
C19A C17A H23 132.4 . .
Li1 C17A H23 92.6 . .
C17 C17A H25A 165.1 . .
O2 C17A H25A 109.0 . .
C18 C17A H25A 123.5 . .
C16 C17A H25A 106.0 . .
C19A C17A H25A 80.7 . .
Li1 C17A H25A 90.8 . .
H23 C17A H25A 73.1 . .
C19 C19A C18 82.9(7) . .
C19 C19A C17A 114.5(8) . .
C18 C19A C17A 61.0(4) . .
C19 C19A C20 56.5(7) . .
C18 C19A C20 100.9(6) . .
C17A C19A C20 77.8(5) . .
C19 C19A H27 107.4 . .
C18 C19A H27 41.8 . .
C17A C19A H27 81.0 . .
C20 C19A H27 142.7 . .
C19 C19A H29 53.0 . .
C18 C19A H29 117.3 . .
C17A C19A H29 166.5 . .
C20 C19A H29 89.8 . .
H27 C19A H29 106.6 . .
C19 C19A H29 53.0 . .
C18 C19A H29 117.3 . .
C17A C19A H29 166.5 . .
C20 C19A H29 89.8 . .
H27 C19A H29 106.6 . .
H29 C19A H29 0.0 . .
C19 C19A H28A 150.8 . .
C18 C19A H28A 126.2 . .
C17A C19A H28A 82.9 . .
C20 C19A H28A 109.2 . .
H27 C19A H28A 98.1 . .
H29 C19A H28A 106.4 . .
H29 C19A H28A 106.4 . .
O1 Li1 O2 126.0(2) . .
O1 Li1 O3 100.7(2) . .
O2 Li1 O3 131.1(2) . .
O1 Li1 N1 100.0(2) . .
O2 Li1 N1 87.57(19) . .
O3 Li1 N1 98.7(2) . .
O1 Li1 Li2 48.08(15) . .
O2 Li1 Li2 163.0(3) . .
O3 Li1 Li2 52.87(15) . .
N1 Li1 Li2 108.8(2) . .
O1 Li1 C35 130.9(2) . .
O2 Li1 C35 102.99(19) . .
O3 Li1 C35 31.66(9) . .
N1 Li1 C35 83.46(16) . .
Li2 Li1 C35 84.09(17) . .
O1 Li1 C1 29.61(10) . .
O2 Li1 C1 100.77(19) . .
O3 Li1 C1 128.1(2) . .
N1 Li1 C1 84.16(17) . .
Li2 Li1 C1 76.96(17) . .
C35 Li1 C1 152.6(2) . .
O1 Li1 C17A 113.7(2) . .
O2 Li1 C17A 29.81(16) . .
O3 Li1 C17A 142.1(2) . .
N1 Li1 C17A 61.16(18) . .
Li2 Li1 C17A 159.7(3) . .
C35 Li1 C17A 110.6(2) . .
C1 Li1 C17A 84.19(19) . .
O1 Li2 O3 155.8(3) . 2_655
O1 Li2 O3 103.4(2) . .
O3 Li2 O3 99.4(2) 2_655 .
O1 Li2 Li1 51.72(16) . .
O3 Li2 Li1 151.1(2) 2_655 .
O3 Li2 Li1 51.88(15) . .
O1 Li2 Li2 147.6(3) . 2_655
O3 Li2 Li2 51.12(17) 2_655 2_655
O3 Li2 Li2 49.34(15) . 2_655
Li1 Li2 Li2 100.1(3) . 2_655
O1 Li2 C35 125.3(2) . 2_655
O3 Li2 C35 31.40(9) 2_655 2_655
O3 Li2 C35 130.8(2) . 2_655
Li1 Li2 C35 176.2(3) . 2_655
Li2 Li2 C35 82.0(2) 2_655 2_655

loop_
_geom_bond_atom_site_label_1
_geom_bond_atom_site_label_2
_geom_bond_distance
_geom_bond_site_symmetry_2
O1 C1 1.332(3) .
O1 Li2 1.791(5) .
O1 Li1 1.889(5) .
O2 C20 1.395(4) .
O2 C17A 1.474(7) .
O2 C17 1.515(5) .
O2 Li1 1.918(5) .
O3 C35 1.359(3) .
O3 Li2 1.905(5) 2_655
O3 Li1 1.929(4) .
O3 Li2 1.955(4) .
N1 C16 1.478(3) .
N1 C15 1.483(3) .
N1 C21 1.483(3) .
N1 Li1 2.025(5) .
C1 C2 1.421(3) .
C1 C14 1.421(3) .
C1 Li1 2.593(5) .
C2 C7 1.402(4) .
C2 C3 1.529(4) .
C3 C6 1.533(4) .
C3 C5 1.539(4) .
C3 C4 1.544(4) .
C4 H1 0.9800 .
C4 H2 0.9800 .
C4 H3 0.9800 .
C5 H4 0.9800 .
C5 H5 0.9800 .
C5 H6 0.9800 .
C6 H7 0.9800 .
C6 H8 0.9800 .
C6 H9 0.9800 .
C7 C8 1.395(4) .
C7 H10 0.9500 .
C8 C13 1.389(3) .
C8 C9 1.536(4) .
C9 C10 1.525(4) .
C9 C12 1.531(5) .
C9 C11 1.533(4) .
C10 H11 0.9800 .
C10 H12 0.9800 .
C10 H13 0.9800 .
C11 H14 0.9800 .
C11 H15 0.9800 .
C11 H16 0.9800 .
C12 H17 0.9800 .
C12 H18 0.9800 .
C12 H19 0.9800 .
C13 C14 1.390(3) .
C13 H20 0.9500 .
C14 C15 1.501(3) .
C15 H21 0.9900 .
C15 H22 0.9900 .
C16 C17 1.459(5) .
C16 C17A 1.579(7) .
C16 H23 0.9854 .
C16 H24 0.9639 .
C17 C17A 1.188(8) .
C17 C18 1.600(5) .
C17 H25 0.9723 .
C18 C19A 1.364(10) .
C18 C17A 1.534(7) .
C18 C19 1.610(8) .
C18 H26 0.9867 .
C18 H27 0.9926 .
C18 H27A 0.9578 .
C19 C19A 1.039(11) .
C19 C20 1.397(7) .
C19 H28 1.0106 .
C19 H29 0.9822 .
C19 H29 0.9822 .
C20 C19A 1.669(12) .
C20 H30 0.9409 .
C20 H31 1.0062 .
C21 C22 1.505(3) .
C21 H32 0.9900 .
C21 H33 0.9900 .
C22 C23 1.394(3) .
C22 C35 1.416(3) .
C23 C24 1.388(3) .
C23 H34 0.9500 .
C24 C29 1.393(4) .
C24 C25 1.534(3) .
C25 C26 1.532(4) .
C25 C27 1.532(4) .
C25 C28 1.533(4) .
C26 H35 0.9800 .
C26 H36 0.9800 .
C26 H37 0.9800 .
C27 H38 0.9800 .
C27 H39 0.9800 .
C27 H40 0.9800 .
C28 H41 0.9800 .
C28 H42 0.9800 .
C28 H43 0.9800 .
C29 C30 1.405(3) .
C29 H44 0.9500 .
C30 C35 1.416(3) .
C30 C31 1.544(3) .
C31 C32 1.532(4) .
C31 C34 1.534(4) .
C31 C33 1.537(3) .
C32 H45 0.9800 .
C32 H46 0.9800 .
C32 H47 0.9800 .
C33 H48 0.9800 .
C33 H49 0.9800 .
C33 H50 0.9800 .
C34 H51 0.9800 .
C34 H52 0.9800 .
C34 H53 0.9800 .
C35 Li1 2.548(5) .
C35 Li2 2.555(5) 2_655
C17A C19A 1.624(11) .
C17A Li1 2.788(7) .
C17A H23 1.4525 .
C17A H25A 0.9980 .
C19A H27 1.4161 .
C19A H29 1.1497 .
C19A H29 1.1497 .
C19A H28A 0.8592 .
Li1 Li2 2.371(6) .
Li2 O3 1.905(5) 2_655
Li2 Li2 2.469(9) 2_655
Li2 C35 2.555(5) 2_655
